data_7002162
loop_
_publ_author_name
'Viciano-Chumillas, Marta'
'Tanase, Stefania'
'Mutikainen, Ilpo'
'Turpeinen, Urho'
'Jos de Jongh, L.'
'Reedijk, Jan'

_publ_section_title
;
 Manganese(iii) compounds with phenol--pyrazole based-ligands: impact
 of the co-ligand and the carboxylate ligand on the trinuclear core
 [Mn3(\m3-O)(phpzR)3(O2CR&#x2032;)n]1&#x2212;n
;
_journal_issue 36
_journal_name_full 'Dalton Transactions'
_journal_page_first 7445
_journal_page_last 7453
_journal_paper_doi 10.1039/b905396d
_journal_year 2009
_chemical_formula_sum 'C36 H39 Mn3 N6 O8'
_chemical_formula_weight 848.55
_chemical_name_systematic
;
?
;
_space_group_IT_number 2
_symmetry_cell_setting triclinic
_symmetry_space_group_name_Hall '-P 1'
_symmetry_space_group_name_H-M 'P -1'
_atom_sites_solution_hydrogens geom
_atom_sites_solution_primary direct
_atom_sites_solution_secondary difmap
_audit_creation_method SHELXL-97
_cell_angle_alpha 98.205(10)
_cell_angle_beta 91.345(7)
_cell_angle_gamma 93.355(11)
_cell_formula_units_Z 2
_cell_length_a 8.4040(13)
_cell_length_b 11.5702(15)
_cell_length_c 18.427(2)
_cell_measurement_reflns_used 28899
_cell_measurement_temperature 173(2)
_cell_measurement_theta_max 26.50
_cell_measurement_theta_min 2.92
_cell_volume 1769.5(4)
_computing_cell_refinement 'DirAx (Duisenberg 1992)'
_computing_data_collection 'COLLECT (Nonius, 2002)'
_computing_data_reduction 'COLLECT/EVAL (Nonius, 2002)'
_computing_molecular_graphics 'SHELXTL (Sheldrick, 1990)'
_computing_publication_material 'SHELXTL (Sheldrick, 1990)'
_computing_structure_refinement 'SHELXL97 (Sheldrick, 1997)'
_computing_structure_solution 'SHELXS97 (Sheldrick, 1990)'
_diffrn_ambient_temperature 173(2)
_diffrn_measured_fraction_theta_full 0.998
_diffrn_measured_fraction_theta_max 0.998
_diffrn_measurement_device_type KappaCCD
_diffrn_measurement_method \w-scan
_diffrn_radiation_monochromator graphite
_diffrn_radiation_source 'fine-focus sealed tube'
_diffrn_radiation_type MoK\a
_diffrn_radiation_wavelength 0.71073
_diffrn_reflns_av_R_equivalents 0.0272
_diffrn_reflns_av_sigmaI/netI 0.0256
_diffrn_reflns_limit_h_max 10
_diffrn_reflns_limit_h_min -10
_diffrn_reflns_limit_k_max 14
_diffrn_reflns_limit_k_min -14
_diffrn_reflns_limit_l_max 23
_diffrn_reflns_limit_l_min -23
_diffrn_reflns_number 28899
_diffrn_reflns_theta_full 26.50
_diffrn_reflns_theta_max 26.50
_diffrn_reflns_theta_min 2.92
_exptl_absorpt_coefficient_mu 1.116
_exptl_absorpt_correction_T_max 0.8504
_exptl_absorpt_correction_T_min 0.8076
_exptl_absorpt_correction_type multi-scan
_exptl_absorpt_process_details 'SADABS (Sheldrick, 1996)'
_exptl_crystal_colour black
_exptl_crystal_density_diffrn 1.593
_exptl_crystal_density_method 'not measured'
_exptl_crystal_description block
_exptl_crystal_F_000 872
_exptl_crystal_size_max 0.20
_exptl_crystal_size_mid 0.20
_exptl_crystal_size_min 0.15
_refine_diff_density_max 0.378
_refine_diff_density_min -0.411
_refine_diff_density_rms 0.062
_refine_ls_extinction_method none
_refine_ls_goodness_of_fit_ref 1.048
_refine_ls_hydrogen_treatment mixed
_refine_ls_matrix_type full
_refine_ls_number_parameters 488
_refine_ls_number_reflns 7338
_refine_ls_number_restraints 0
_refine_ls_restrained_S_all 1.048
_refine_ls_R_factor_all 0.0370
_refine_ls_R_factor_gt 0.0280
_refine_ls_shift/su_max 0.001
_refine_ls_shift/su_mean 0.000
_refine_ls_structure_factor_coef Fsqd
_refine_ls_weighting_details 'calc w=1/[\s^2^(Fo^2^)+(0.0294P)^2^+1.2723P] where P=(Fo^2^+2Fc^2^)/3'
_refine_ls_weighting_scheme calc
_refine_ls_wR_factor_gt 0.0651
_refine_ls_wR_factor_ref 0.0696
_reflns_number_gt 6261
_reflns_number_total 7338
_reflns_threshold_expression >2sigma(I)
_cod_data_source_file b905396d.txt
_cod_data_source_block mvc273
_cod_original_sg_symbol_H-M P-1
_cod_database_code 7002162

loop_
_symmetry_equiv_pos_as_xyz
'x, y, z'
'-x, -y, -z'

loop_
_atom_site_label
_atom_site_type_symbol
_atom_site_fract_x
_atom_site_fract_y
_atom_site_fract_z
_atom_site_U_iso_or_equiv
_atom_site_adp_type
_atom_site_occupancy
_atom_site_symmetry_multiplicity
_atom_site_calc_flag
_atom_site_refinement_flags
_atom_site_disorder_assembly
_atom_site_disorder_group
Mn1 Mn -0.04930(3) 0.22374(2) 0.245604(14) 0.01491(7) Uani 1 1 d . . .
Mn2 Mn 0.09682(3) 0.46261(2) 0.332145(14) 0.01596(7) Uani 1 1 d . . .
Mn3 Mn 0.15138(3) 0.41009(2) 0.153987(14) 0.01560(7) Uani 1 1 d . . .
N11 N 0.05324(18) 0.21902(13) 0.34032(8) 0.0166(3) Uani 1 1 d . . .
N12 N 0.13464(18) 0.31744(13) 0.37768(8) 0.0176(3) Uani 1 1 d . . .
C13 C 0.1987(2) 0.28851(17) 0.43951(10) 0.0200(4) Uani 1 1 d . . .
C14 C 0.1598(2) 0.17096(17) 0.44174(10) 0.0215(4) Uani 1 1 d . . .
H14A H 0.1915 0.1268 0.4787 0.026 Uiso 1 1 calc R . .
C15 C 0.0651(2) 0.13018(16) 0.37912(10) 0.0180(4) Uani 1 1 d . . .
C16 C -0.0172(2) 0.01600(16) 0.35480(10) 0.0184(4) Uani 1 1 d . . .
C17 C 0.0042(2) -0.07766(17) 0.39336(11) 0.0241(4) Uani 1 1 d . . .
H17A H 0.0778 -0.0678 0.4340 0.029 Uiso 1 1 calc R . .
C18 C -0.0793(3) -0.18452(17) 0.37361(11) 0.0269(4) Uani 1 1 d . . .
H18A H -0.0625 -0.2472 0.4005 0.032 Uiso 1 1 calc R . .
C19 C -0.1872(2) -0.20016(17) 0.31470(11) 0.0248(4) Uani 1 1 d . . .
H19A H -0.2465 -0.2730 0.3019 0.030 Uiso 1 1 calc R . .
C110 C -0.2087(2) -0.11026(17) 0.27469(11) 0.0221(4) Uani 1 1 d . . .
H11A H -0.2814 -0.1220 0.2337 0.027 Uiso 1 1 calc R . .
C111 C -0.1247(2) -0.00181(16) 0.29382(10) 0.0182(4) Uani 1 1 d . . .
O112 O -0.15269(17) 0.08162(11) 0.25281(7) 0.0251(3) Uani 1 1 d . . .
C113 C 0.2917(3) 0.37541(18) 0.49456(11) 0.0281(5) Uani 1 1 d . . .
H11B H 0.3535 0.4310 0.4692 0.042 Uiso 1 1 calc R . .
H11C H 0.3644 0.3345 0.5230 0.042 Uiso 1 1 calc R . .
H11D H 0.2184 0.4177 0.5277 0.042 Uiso 1 1 calc R . .
N21 N 0.22694(17) 0.57598(13) 0.28662(8) 0.0151(3) Uani 1 1 d . . .
N22 N 0.25383(18) 0.55972(13) 0.21267(8) 0.0167(3) Uani 1 1 d . . .
C23 C 0.3523(2) 0.65051(16) 0.19965(10) 0.0198(4) Uani 1 1 d . . .
C24 C 0.3891(2) 0.72389(17) 0.26458(10) 0.0205(4) Uani 1 1 d . . .
H24A H 0.4559 0.7939 0.2708 0.025 Uiso 1 1 calc R . .
C25 C 0.3089(2) 0.67486(15) 0.31895(10) 0.0162(4) Uani 1 1 d . . .
C26 C 0.3104(2) 0.71383(16) 0.39799(10) 0.0177(4) Uani 1 1 d . . .
C27 C 0.4072(2) 0.81233(17) 0.42974(11) 0.0248(4) Uani 1 1 d . . .
H27A H 0.4722 0.8534 0.3991 0.030 Uiso 1 1 calc R . .
C28 C 0.4099(3) 0.85058(18) 0.50389(12) 0.0287(5) Uani 1 1 d . . .
H28A H 0.4768 0.9169 0.5242 0.034 Uiso 1 1 calc R . .
C29 C 0.3146(2) 0.79177(18) 0.54874(11) 0.0255(4) Uani 1 1 d . . .
H29A H 0.3146 0.8186 0.5999 0.031 Uiso 1 1 calc R . .
C210 C 0.2192(2) 0.69394(17) 0.51927(10) 0.0221(4) Uani 1 1 d . . .
H21A H 0.1551 0.6536 0.5506 0.026 Uiso 1 1 calc R . .
C211 C 0.2160(2) 0.65377(16) 0.44398(10) 0.0180(4) Uani 1 1 d . . .
O212 O 0.11819(16) 0.55992(12) 0.41944(7) 0.0230(3) Uani 1 1 d . . .
C213 C 0.4101(3) 0.66730(19) 0.12578(11) 0.0279(4) Uani 1 1 d . . .
H21B H 0.4589 0.5964 0.1035 0.042 Uiso 1 1 calc R . .
H21C H 0.4893 0.7338 0.1307 0.042 Uiso 1 1 calc R . .
H21D H 0.3200 0.6828 0.0946 0.042 Uiso 1 1 calc R . .
N31 N 0.01353(18) 0.28127(13) 0.10004(8) 0.0175(3) Uani 1 1 d . . .
N32 N -0.06574(19) 0.19874(13) 0.13500(8) 0.0194(3) Uani 1 1 d . . .
C33 C -0.1371(3) 0.11621(18) 0.08258(11) 0.0258(4) Uani 1 1 d . . .
C34 C -0.1032(3) 0.14567(19) 0.01473(11) 0.0283(5) Uani 1 1 d . . .
H34A H -0.1377 0.1033 -0.0315 0.034 Uiso 1 1 calc R . .
C35 C -0.0084(2) 0.24960(17) 0.02702(10) 0.0204(4) Uani 1 1 d . . .
C36 C 0.0583(2) 0.32008(17) -0.02561(10) 0.0207(4) Uani 1 1 d . . .
C37 C 0.0224(2) 0.28779(19) -0.10068(11) 0.0266(4) Uani 1 1 d . . .
H37A H -0.0420 0.2182 -0.1167 0.032 Uiso 1 1 calc R . .
C38 C 0.0785(3) 0.3548(2) -0.15150(11) 0.0304(5) Uani 1 1 d . . .
H38A H 0.0530 0.3317 -0.2022 0.037 Uiso 1 1 calc R . .
C39 C 0.1726(3) 0.4564(2) -0.12829(11) 0.0303(5) Uani 1 1 d . . .
H39A H 0.2109 0.5032 -0.1633 0.036 Uiso 1 1 calc R . .
C310 C 0.2114(2) 0.49027(19) -0.05474(11) 0.0262(4) Uani 1 1 d . . .
H31A H 0.2761 0.5600 -0.0395 0.031 Uiso 1 1 calc R . .
C311 C 0.1559(2) 0.42229(17) -0.00266(10) 0.0204(4) Uani 1 1 d . . .
O312 O 0.20098(16) 0.45999(12) 0.06723(7) 0.0239(3) Uani 1 1 d . . .
C313 C -0.2362(3) 0.0124(2) 0.09875(12) 0.0427(6) Uani 1 1 d . . .
H31B H -0.3169 0.0380 0.1341 0.064 Uiso 1 1 calc R . .
H31C H -0.1679 -0.0413 0.1195 0.064 Uiso 1 1 calc R . .
H31D H -0.2890 -0.0277 0.0533 0.064 Uiso 1 1 calc R . .
O1 O 0.07579(15) 0.36426(11) 0.24078(6) 0.0181(3) Uani 1 1 d . . .
O2 O -0.14801(15) 0.48000(12) 0.33333(7) 0.0222(3) Uani 1 1 d . . .
O3 O -0.25686(15) 0.30973(11) 0.27508(7) 0.0219(3) Uani 1 1 d . . .
C4 C -0.2658(2) 0.41235(16) 0.30920(10) 0.0190(4) Uani 1 1 d . . .
C5 C -0.4302(2) 0.4549(2) 0.32123(12) 0.0307(5) Uani 1 1 d . . .
H5A H -0.4234 0.5271 0.3565 0.046 Uiso 1 1 calc R . .
H5B H -0.4976 0.3950 0.3405 0.046 Uiso 1 1 calc R . .
H5C H -0.4766 0.4704 0.2746 0.046 Uiso 1 1 calc R . .
O5 O 0.36278(17) 0.31524(13) 0.15698(8) 0.0268(3) Uani 1 1 d . . .
H5 H 0.376(3) 0.272(2) 0.1808(15) 0.040 Uiso 1 1 d . . .
C6 C 0.4845(3) 0.3071(2) 0.10385(13) 0.0330(5) Uani 1 1 d . . .
H6A H 0.5880 0.2973 0.1283 0.040 Uiso 1 1 calc R . .
H6B H 0.4942 0.3805 0.0821 0.040 Uiso 1 1 calc R . .
C7 C 0.4475(3) 0.2061(3) 0.04432(13) 0.0472(7) Uani 1 1 d . . .
H7A H 0.5344 0.2010 0.0097 0.071 Uiso 1 1 calc R . .
H7B H 0.3478 0.2177 0.0184 0.071 Uiso 1 1 calc R . .
H7C H 0.4360 0.1335 0.0659 0.071 Uiso 1 1 calc R . .
O7 O 0.4722(2) 0.16347(15) 0.23287(11) 0.0472(5) Uani 1 1 d . . .
H7 H 0.5501 0.1972 0.2584 0.071 Uiso 1 1 calc R . .
C8 C 0.4083(3) 0.0701(2) 0.26653(14) 0.0371(5) Uani 1 1 d . . .
H8A H 0.3597 0.1005 0.3133 0.044 Uiso 1 1 calc R . .
H8B H 0.4937 0.0190 0.2772 0.044 Uiso 1 1 calc R . .
C9 C 0.2838(3) 0.0018(2) 0.21481(16) 0.0462(6) Uani 1 1 d . . .
H9A H 0.2347 -0.0619 0.2380 0.069 Uiso 1 1 calc R . .
H9B H 0.3340 -0.0308 0.1696 0.069 Uiso 1 1 calc R . .
H9C H 0.2019 0.0538 0.2032 0.069 Uiso 1 1 calc R . .

loop_
_atom_site_aniso_label
_atom_site_aniso_U_11
_atom_site_aniso_U_22
_atom_site_aniso_U_33
_atom_site_aniso_U_23
_atom_site_aniso_U_13
_atom_site_aniso_U_12
Mn1 0.01630(14) 0.01412(14) 0.01398(13) 0.00255(10) -0.00214(10) -0.00211(10)
Mn2 0.01876(14) 0.01581(14) 0.01230(13) 0.00111(10) 0.00094(10) -0.00537(11)
Mn3 0.01735(14) 0.01780(14) 0.01151(13) 0.00281(10) 0.00012(10) -0.00179(11)
N11 0.0175(7) 0.0151(7) 0.0165(7) 0.0017(6) -0.0030(6) -0.0017(6)
N12 0.0178(8) 0.0181(8) 0.0160(7) 0.0016(6) -0.0031(6) -0.0021(6)
C13 0.0191(9) 0.0238(10) 0.0171(9) 0.0032(8) -0.0018(7) 0.0002(8)
C14 0.0239(10) 0.0238(10) 0.0176(9) 0.0058(8) -0.0037(7) 0.0025(8)
C15 0.0180(9) 0.0197(9) 0.0171(9) 0.0045(7) 0.0009(7) 0.0034(7)
C16 0.0186(9) 0.0172(9) 0.0200(9) 0.0033(7) 0.0029(7) 0.0028(7)
C17 0.0271(10) 0.0232(10) 0.0235(10) 0.0077(8) -0.0014(8) 0.0044(8)
C18 0.0338(11) 0.0190(10) 0.0303(11) 0.0105(8) 0.0030(9) 0.0051(9)
C19 0.0288(11) 0.0153(9) 0.0301(11) 0.0027(8) 0.0070(8) -0.0018(8)
C110 0.0228(10) 0.0202(10) 0.0224(10) 0.0017(8) -0.0005(8) -0.0030(8)
C111 0.0187(9) 0.0161(9) 0.0202(9) 0.0037(7) 0.0019(7) 0.0011(7)
O112 0.0298(8) 0.0188(7) 0.0269(7) 0.0097(6) -0.0123(6) -0.0086(6)
C113 0.0333(11) 0.0279(11) 0.0218(10) 0.0026(8) -0.0098(8) -0.0029(9)
N21 0.0158(7) 0.0158(7) 0.0140(7) 0.0035(6) -0.0002(6) -0.0008(6)
N22 0.0182(8) 0.0193(8) 0.0132(7) 0.0053(6) 0.0012(6) 0.0000(6)
C23 0.0199(9) 0.0193(9) 0.0217(9) 0.0084(8) 0.0015(7) 0.0001(7)
C24 0.0214(9) 0.0168(9) 0.0234(10) 0.0054(8) 0.0001(7) -0.0047(7)
C25 0.0144(8) 0.0139(9) 0.0206(9) 0.0044(7) -0.0020(7) -0.0004(7)
C26 0.0180(9) 0.0156(9) 0.0196(9) 0.0029(7) -0.0027(7) 0.0011(7)
C27 0.0299(11) 0.0195(10) 0.0245(10) 0.0043(8) -0.0024(8) -0.0057(8)
C28 0.0345(12) 0.0186(10) 0.0301(11) -0.0009(8) -0.0073(9) -0.0087(9)
C29 0.0316(11) 0.0235(10) 0.0189(10) -0.0035(8) -0.0040(8) -0.0006(8)
C210 0.0238(10) 0.0234(10) 0.0182(9) 0.0016(8) 0.0005(7) -0.0010(8)
C211 0.0182(9) 0.0154(9) 0.0194(9) 0.0002(7) -0.0027(7) 0.0000(7)
O212 0.0283(7) 0.0229(7) 0.0152(6) -0.0017(5) 0.0038(5) -0.0109(6)
C213 0.0325(11) 0.0292(11) 0.0224(10) 0.0086(8) 0.0052(8) -0.0084(9)
N31 0.0198(8) 0.0187(8) 0.0139(7) 0.0026(6) -0.0007(6) 0.0003(6)
N32 0.0225(8) 0.0172(8) 0.0177(8) 0.0011(6) -0.0021(6) -0.0013(6)
C33 0.0320(11) 0.0226(10) 0.0207(10) -0.0018(8) -0.0038(8) -0.0031(9)
C34 0.0372(12) 0.0276(11) 0.0175(10) -0.0036(8) -0.0033(8) -0.0013(9)
C35 0.0221(9) 0.0231(10) 0.0152(9) -0.0006(7) -0.0022(7) 0.0060(8)
C36 0.0223(10) 0.0253(10) 0.0149(9) 0.0017(8) 0.0004(7) 0.0089(8)
C37 0.0298(11) 0.0315(11) 0.0184(10) -0.0004(8) -0.0016(8) 0.0105(9)
C38 0.0365(12) 0.0442(13) 0.0118(9) 0.0021(9) 0.0008(8) 0.0165(10)
C39 0.0327(11) 0.0447(13) 0.0175(10) 0.0126(9) 0.0073(8) 0.0127(10)
C310 0.0257(10) 0.0350(12) 0.0198(10) 0.0083(9) 0.0045(8) 0.0056(9)
C311 0.0197(9) 0.0290(10) 0.0138(9) 0.0042(8) 0.0030(7) 0.0081(8)
O312 0.0285(7) 0.0295(8) 0.0137(6) 0.0055(6) 0.0002(5) -0.0051(6)
C313 0.0661(17) 0.0319(13) 0.0246(11) -0.0028(10) -0.0055(11) -0.0235(12)
O1 0.0229(7) 0.0177(6) 0.0126(6) 0.0015(5) 0.0012(5) -0.0070(5)
O2 0.0202(7) 0.0221(7) 0.0227(7) -0.0008(6) -0.0017(5) 0.0000(6)
O3 0.0178(7) 0.0200(7) 0.0267(7) 0.0004(6) -0.0002(5) 0.0003(5)
C4 0.0212(9) 0.0211(10) 0.0155(9) 0.0057(7) -0.0016(7) 0.0023(8)
C5 0.0199(10) 0.0332(12) 0.0360(12) -0.0072(10) -0.0037(9) 0.0072(9)
O5 0.0255(7) 0.0312(8) 0.0259(8) 0.0084(6) 0.0023(6) 0.0082(6)
C6 0.0216(10) 0.0366(12) 0.0420(13) 0.0079(10) 0.0081(9) 0.0041(9)
C7 0.0500(15) 0.0612(17) 0.0304(13) -0.0014(12) 0.0005(11) 0.0225(13)
O7 0.0348(9) 0.0397(10) 0.0697(12) 0.0264(9) -0.0232(8) -0.0106(8)
C8 0.0283(12) 0.0406(14) 0.0456(14) 0.0158(11) 0.0053(10) 0.0049(10)
C9 0.0339(13) 0.0316(13) 0.0726(19) 0.0075(13) 0.0005(12) -0.0019(10)

loop_
_atom_type_symbol
_atom_type_description
_atom_type_scat_dispersion_real
_atom_type_scat_dispersion_imag
_atom_type_scat_source
C C 0.0033 0.0016 'International Tables Vol C Tables 4.2.6.8 and 6.1.1.4'
H H 0.0000 0.0000 'International Tables Vol C Tables 4.2.6.8 and 6.1.1.4'
N N 0.0061 0.0033 'International Tables Vol C Tables 4.2.6.8 and 6.1.1.4'
O O 0.0106 0.0060 'International Tables Vol C Tables 4.2.6.8 and 6.1.1.4'
Mn Mn 0.3368 0.7283 'International Tables Vol C Tables 4.2.6.8 and 6.1.1.4'

loop_
_geom_angle_atom_site_label_1
_geom_angle_atom_site_label_2
_geom_angle_atom_site_label_3
_geom_angle
_geom_angle_site_symmetry_1
_geom_angle_site_symmetry_3
_geom_angle_publ_flag
O112 Mn1 O1 174.49(6) . . ?
O112 Mn1 N11 88.45(6) . . ?
O1 Mn1 N11 87.88(6) . . ?
O112 Mn1 N32 93.35(6) . . ?
O1 Mn1 N32 88.27(6) . . ?
N11 Mn1 N32 155.01(6) . . ?
O112 Mn1 O3 90.60(6) . . ?
O1 Mn1 O3 94.17(6) . . ?
N11 Mn1 O3 102.02(6) . . ?
N32 Mn1 O3 102.88(6) . . ?
O112 Mn1 Mn2 145.77(4) . . ?
O1 Mn1 Mn2 33.61(4) . . ?
N11 Mn1 Mn2 62.76(5) . . ?
N32 Mn1 Mn2 120.65(5) . . ?
O3 Mn1 Mn2 78.75(4) . . ?
O212 Mn2 O1 178.90(6) . . ?
O212 Mn2 N21 89.45(6) . . ?
O1 Mn2 N21 89.51(6) . . ?
O212 Mn2 N12 93.93(6) . . ?
O1 Mn2 N12 87.07(6) . . ?
N21 Mn2 N12 136.31(6) . . ?
O212 Mn2 O2 89.19(6) . . ?
O1 Mn2 O2 90.97(5) . . ?
N21 Mn2 O2 117.60(6) . . ?
N12 Mn2 O2 106.01(6) . . ?
O212 Mn2 Mn1 147.29(4) . . ?
O1 Mn2 Mn1 33.75(4) . . ?
N21 Mn2 Mn1 123.26(5) . . ?
N12 Mn2 Mn1 63.62(4) . . ?
O2 Mn2 Mn1 75.92(4) . . ?
O312 Mn3 O1 173.12(6) . . ?
O312 Mn3 N31 89.53(6) . . ?
O1 Mn3 N31 87.84(6) . . ?
O312 Mn3 N22 91.76(6) . . ?
O1 Mn3 N22 89.61(6) . . ?
N31 Mn3 N22 168.80(6) . . ?
O312 Mn3 O5 92.97(6) . . ?
O1 Mn3 O5 93.65(6) . . ?
N31 Mn3 O5 96.77(6) . . ?
N22 Mn3 O5 94.27(6) . . ?
C15 N11 N12 109.08(14) . . ?
C15 N11 Mn1 130.46(13) . . ?
N12 N11 Mn1 120.43(11) . . ?
C13 N12 N11 107.92(15) . . ?
C13 N12 Mn2 138.91(13) . . ?
N11 N12 Mn2 112.41(11) . . ?
N12 C13 C14 108.61(16) . . ?
N12 C13 C113 122.43(17) . . ?
C14 C13 C113 128.94(17) . . ?
C13 C14 C15 106.61(16) . . ?
C13 C14 H14A 126.7 . . ?
C15 C14 H14A 126.7 . . ?
N11 C15 C14 107.73(16) . . ?
N11 C15 C16 121.29(16) . . ?
C14 C15 C16 130.95(17) . . ?
C17 C16 C111 118.08(18) . . ?
C17 C16 C15 120.57(17) . . ?
C111 C16 C15 121.30(16) . . ?
C18 C17 C16 121.41(19) . . ?
C18 C17 H17A 119.3 . . ?
C16 C17 H17A 119.3 . . ?
C17 C18 C19 119.99(18) . . ?
C17 C18 H18A 120.0 . . ?
C19 C18 H18A 120.0 . . ?
C110 C19 C18 120.01(19) . . ?
C110 C19 H19A 120.0 . . ?
C18 C19 H19A 120.0 . . ?
C19 C110 C111 120.66(18) . . ?
C19 C110 H11A 119.7 . . ?
C111 C110 H11A 119.7 . . ?
O112 C111 C110 117.33(17) . . ?
O112 C111 C16 122.84(17) . . ?
C110 C111 C16 119.83(17) . . ?
C111 O112 Mn1 132.78(12) . . ?
C13 C113 H11B 109.5 . . ?
C13 C113 H11C 109.5 . . ?
H11B C113 H11C 109.5 . . ?
C13 C113 H11D 109.5 . . ?
H11B C113 H11D 109.5 . . ?
H11C C113 H11D 109.5 . . ?
C25 N21 N22 109.51(14) . . ?
C25 N21 Mn2 128.70(12) . . ?
N22 N21 Mn2 121.71(11) . . ?
C23 N22 N21 106.81(14) . . ?
C23 N22 Mn3 137.05(13) . . ?
N21 N22 Mn3 116.05(11) . . ?
N22 C23 C24 109.68(16) . . ?
N22 C23 C213 124.24(17) . . ?
C24 C23 C213 126.08(17) . . ?
C23 C24 C25 106.34(17) . . ?
C23 C24 H24A 126.8 . . ?
C25 C24 H24A 126.8 . . ?
N21 C25 C24 107.66(16) . . ?
N21 C25 C26 122.86(16) . . ?
C24 C25 C26 129.44(17) . . ?
C211 C26 C27 118.46(17) . . ?
C211 C26 C25 120.79(16) . . ?
C27 C26 C25 120.74(17) . . ?
C28 C27 C26 121.63(19) . . ?
C28 C27 H27A 119.2 . . ?
C26 C27 H27A 119.2 . . ?
C27 C28 C29 119.51(19) . . ?
C27 C28 H28A 120.2 . . ?
C29 C28 H28A 120.2 . . ?
C28 C29 C210 120.24(19) . . ?
C28 C29 H29A 119.9 . . ?
C210 C29 H29A 119.9 . . ?
C29 C210 C211 120.78(18) . . ?
C29 C210 H21A 119.6 . . ?
C211 C210 H21A 119.6 . . ?
O212 C211 C210 117.25(17) . . ?
O212 C211 C26 123.38(17) . . ?
C210 C211 C26 119.35(17) . . ?
C211 O212 Mn2 133.27(12) . . ?
C23 C213 H21B 109.5 . . ?
C23 C213 H21C 109.5 . . ?
H21B C213 H21C 109.5 . . ?
C23 C213 H21D 109.5 . . ?
H21B C213 H21D 109.5 . . ?
H21C C213 H21D 109.5 . . ?
C35 N31 N32 108.42(15) . . ?
C35 N31 Mn3 129.21(13) . . ?
N32 N31 Mn3 122.03(11) . . ?
C33 N32 N31 107.71(15) . . ?
C33 N32 Mn1 135.64(14) . . ?
N31 N32 Mn1 116.64(11) . . ?
N32 C33 C34 108.90(18) . . ?
N32 C33 C313 123.92(18) . . ?
C34 C33 C313 127.18(19) . . ?
C33 C34 C35 106.51(17) . . ?
C33 C34 H34A 126.7 . . ?
C35 C34 H34A 126.7 . . ?
N31 C35 C34 108.46(17) . . ?
N31 C35 C36 122.09(17) . . ?
C34 C35 C36 129.44(18) . . ?
C37 C36 C311 118.82(18) . . ?
C37 C36 C35 119.84(19) . . ?
C311 C36 C35 121.32(17) . . ?
C38 C37 C36 121.3(2) . . ?
C38 C37 H37A 119.4 . . ?
C36 C37 H37A 119.4 . . ?
C37 C38 C39 119.52(19) . . ?
C37 C38 H38A 120.2 . . ?
C39 C38 H38A 120.2 . . ?
C310 C39 C38 120.7(2) . . ?
C310 C39 H39A 119.7 . . ?
C38 C39 H39A 119.7 . . ?
C39 C310 C311 120.2(2) . . ?
C39 C310 H31A 119.9 . . ?
C311 C310 H31A 119.9 . . ?
O312 C311 C310 116.56(18) . . ?
O312 C311 C36 124.00(17) . . ?
C310 C311 C36 119.44(18) . . ?
C311 O312 Mn3 133.40(13) . . ?
C33 C313 H31B 109.5 . . ?
C33 C313 H31C 109.5 . . ?
H31B C313 H31C 109.5 . . ?
C33 C313 H31D 109.5 . . ?
H31B C313 H31D 109.5 . . ?
H31C C313 H31D 109.5 . . ?
Mn3 O1 Mn2 122.73(7) . . ?
Mn3 O1 Mn1 124.28(7) . . ?
Mn2 O1 Mn1 112.64(6) . . ?
C4 O2 Mn2 132.97(12) . . ?
C4 O3 Mn1 127.53(12) . . ?
O2 C4 O3 124.77(17) . . ?
O2 C4 C5 118.27(17) . . ?
O3 C4 C5 116.97(17) . . ?
C4 C5 H5A 109.5 . . ?
C4 C5 H5B 109.5 . . ?
H5A C5 H5B 109.5 . . ?
C4 C5 H5C 109.5 . . ?
H5A C5 H5C 109.5 . . ?
H5B C5 H5C 109.5 . . ?
C6 O5 Mn3 126.59(13) . . ?
C6 O5 H5 108(2) . . ?
Mn3 O5 H5 124(2) . . ?
O5 C6 C7 111.22(19) . . ?
O5 C6 H6A 109.4 . . ?
C7 C6 H6A 109.4 . . ?
O5 C6 H6B 109.4 . . ?
C7 C6 H6B 109.4 . . ?
H6A C6 H6B 108.0 . . ?
C6 C7 H7A 109.5 . . ?
C6 C7 H7B 109.5 . . ?
H7A C7 H7B 109.5 . . ?
C6 C7 H7C 109.5 . . ?
H7A C7 H7C 109.5 . . ?
H7B C7 H7C 109.5 . . ?
C8 O7 H7 109.5 . . ?
O7 C8 C9 108.1(2) . . ?
O7 C8 H8A 110.1 . . ?
C9 C8 H8A 110.1 . . ?
O7 C8 H8B 110.1 . . ?
C9 C8 H8B 110.1 . . ?
H8A C8 H8B 108.4 . . ?
C8 C9 H9A 109.5 . . ?
C8 C9 H9B 109.5 . . ?
H9A C9 H9B 109.5 . . ?
C8 C9 H9C 109.5 . . ?
H9A C9 H9C 109.5 . . ?
H9B C9 H9C 109.5 . . ?

loop_
_geom_bond_atom_site_label_1
_geom_bond_atom_site_label_2
_geom_bond_distance
_geom_bond_site_symmetry_2
_geom_bond_publ_flag
Mn1 O112 1.8377(13) . ?
Mn1 O1 1.8979(13) . ?
Mn1 N11 1.9375(15) . ?
Mn1 N32 2.0176(16) . ?
Mn1 O3 2.1026(13) . ?
Mn1 Mn2 3.1531(6) . ?
Mn2 O212 1.8257(13) . ?
Mn2 O1 1.8911(12) . ?
Mn2 N21 1.9518(15) . ?
Mn2 N12 2.0194(16) . ?
Mn2 O2 2.0794(14) . ?
Mn3 O312 1.8247(13) . ?
Mn3 O1 1.8689(12) . ?
Mn3 N31 1.9678(16) . ?
Mn3 N22 2.0385(16) . ?
Mn3 O5 2.1458(15) . ?
N11 C15 1.340(2) . ?
N11 N12 1.379(2) . ?
N12 C13 1.342(2) . ?
C13 C14 1.387(3) . ?
C13 C113 1.494(3) . ?
C14 C15 1.395(3) . ?
C14 H14A 0.9500 . ?
C15 C16 1.461(3) . ?
C16 C17 1.396(3) . ?
C16 C111 1.409(3) . ?
C17 C18 1.383(3) . ?
C17 H17A 0.9500 . ?
C18 C19 1.383(3) . ?
C18 H18A 0.9500 . ?
C19 C110 1.376(3) . ?
C19 H19A 0.9500 . ?
C110 C111 1.398(3) . ?
C110 H11A 0.9500 . ?
C111 O112 1.336(2) . ?
C113 H11B 0.9800 . ?
C113 H11C 0.9800 . ?
C113 H11D 0.9800 . ?
N21 C25 1.354(2) . ?
N21 N22 1.375(2) . ?
N22 C23 1.351(2) . ?
C23 C24 1.382(3) . ?
C23 C213 1.491(3) . ?
C24 C25 1.389(3) . ?
C24 H24A 0.9500 . ?
C25 C26 1.461(3) . ?
C26 C211 1.402(3) . ?
C26 C27 1.407(3) . ?
C27 C28 1.374(3) . ?
C27 H27A 0.9500 . ?
C28 C29 1.384(3) . ?
C28 H28A 0.9500 . ?
C29 C210 1.384(3) . ?
C29 H29A 0.9500 . ?
C210 C211 1.398(3) . ?
C210 H21A 0.9500 . ?
C211 O212 1.340(2) . ?
C213 H21B 0.9800 . ?
C213 H21C 0.9800 . ?
C213 H21D 0.9800 . ?
N31 C35 1.349(2) . ?
N31 N32 1.375(2) . ?
N32 C33 1.359(2) . ?
C33 C34 1.374(3) . ?
C33 C313 1.490(3) . ?
C34 C35 1.390(3) . ?
C34 H34A 0.9500 . ?
C35 C36 1.455(3) . ?
C36 C37 1.401(3) . ?
C36 C311 1.406(3) . ?
C37 C38 1.373(3) . ?
C37 H37A 0.9500 . ?
C38 C39 1.386(3) . ?
C38 H38A 0.9500 . ?
C39 C310 1.382(3) . ?
C39 H39A 0.9500 . ?
C310 C311 1.397(3) . ?
C310 H31A 0.9500 . ?
C311 O312 1.338(2) . ?
C313 H31B 0.9800 . ?
C313 H31C 0.9800 . ?
C313 H31D 0.9800 . ?
O2 C4 1.257(2) . ?
O3 C4 1.269(2) . ?
C4 C5 1.504(3) . ?
C5 H5A 0.9800 . ?
C5 H5B 0.9800 . ?
C5 H5C 0.9800 . ?
O5 C6 1.430(3) . ?
O5 H5 0.72(3) . ?
C6 C7 1.497(3) . ?
C6 H6A 0.9900 . ?
C6 H6B 0.9900 . ?
C7 H7A 0.9800 . ?
C7 H7B 0.9800 . ?
C7 H7C 0.9800 . ?
O7 C8 1.406(3) . ?
O7 H7 0.8400 . ?
C8 C9 1.506(3) . ?
C8 H8A 0.9900 . ?
C8 H8B 0.9900 . ?
C9 H9A 0.9800 . ?
C9 H9B 0.9800 . ?
C9 H9C 0.9800 . ?
